data_4036444
loop_
_publ_author_name
'Apeland, Ingrid Malene'
'Rosenberg, Murray G.'
'Arion, Vladimir B.'
'K\"ahlig, Hanspeter'
'Brinker, Udo H.'

_publ_section_title
;
 Intermolecular Reactions of a Foiled Carbene with Carbonyl Compounds: The
 Effects of Trishomocyclopropyl Stabilization.
;
_journal_issue 23
_journal_name_full 'The Journal of organic chemistry'
_journal_page_first 11877
_journal_page_last 11887
_journal_paper_doi 10.1021/acs.joc.5b01988
_journal_volume 80
_journal_year 2015
_chemical_absolute_configuration unk
_chemical_formula_moiety 'C16 H18 O'
_chemical_formula_sum 'C16 H18 O'
_chemical_formula_weight 226.30
_chemical_name_systematic
; 
1-((1R,2R,4S,5S,8r)-8-Phenyltricyclo[3.2.1.0^2,4^]octan-8-yl)
ethan-1-one 
;
_space_group_IT_number 19
_space_group_name_Hall 'P 2ac 2ab'
_space_group_name_H-M_alt 'P 21 21 21'
_symmetry_cell_setting orthorhombic
_symmetry_space_group_name_Hall 'P 2ac 2ab'
_symmetry_space_group_name_H-M 'P 21 21 21'
_atom_sites_solution_hydrogens geom
_atom_sites_solution_primary direct
_atom_sites_solution_secondary difmap
_audit_creation_method SHELXL-97
_cell_angle_alpha 90.00
_cell_angle_beta 90.00
_cell_angle_gamma 90.00
_cell_formula_units_Z 4
_cell_length_a 6.1320(2)
_cell_length_b 10.6950(3)
_cell_length_c 18.0264(5)
_cell_measurement_reflns_used 6939
_cell_measurement_temperature 150(2)
_cell_measurement_theta_max 29.46
_cell_measurement_theta_min 2.21
_cell_volume 1182.20(6)
_computing_cell_refinement 'Bruker SAINT'
_computing_data_collection 'Bruker APEX2'
_computing_data_reduction 'Bruker SAINT'
_computing_molecular_graphics 'Bruker SHELXTL'
_computing_publication_material 'Bruker SHELXTL'
_computing_structure_refinement 'SHELXL-97 (Sheldrick, 2008)'
_computing_structure_solution 'SHELXS-97 (Sheldrick, 2008)'
_diffrn_ambient_temperature 150(2)
_diffrn_measured_fraction_theta_full 0.999
_diffrn_measured_fraction_theta_max 0.999
_diffrn_measurement_device_type 'Bruker APEX-II CCD'
_diffrn_measurement_method '\f and \w scans'
_diffrn_radiation_monochromator graphite
_diffrn_radiation_source 'fine-focus sealed tube'
_diffrn_radiation_type MoK\a
_diffrn_radiation_wavelength 0.71073
_diffrn_reflns_av_R_equivalents 0.0619
_diffrn_reflns_av_sigmaI/netI 0.0387
_diffrn_reflns_limit_h_max 8
_diffrn_reflns_limit_h_min -8
_diffrn_reflns_limit_k_max 14
_diffrn_reflns_limit_k_min -15
_diffrn_reflns_limit_l_max 25
_diffrn_reflns_limit_l_min -25
_diffrn_reflns_number 35201
_diffrn_reflns_theta_full 30.12
_diffrn_reflns_theta_max 30.12
_diffrn_reflns_theta_min 2.21
_exptl_absorpt_coefficient_mu 0.077
_exptl_absorpt_correction_T_max 0.9977
_exptl_absorpt_correction_T_min 0.9810
_exptl_absorpt_correction_type multi-scan
_exptl_absorpt_process_details SADABS
_exptl_crystal_colour colorless
_exptl_crystal_density_diffrn 1.271
_exptl_crystal_density_method 'not measured'
_exptl_crystal_description stick
_exptl_crystal_F_000 488
_exptl_crystal_size_max 0.25
_exptl_crystal_size_mid 0.03
_exptl_crystal_size_min 0.03
_refine_diff_density_max 0.250
_refine_diff_density_min -0.193
_refine_diff_density_rms 0.043
_refine_ls_abs_structure_details 'Flack H D (1983), Acta Cryst. A39, 876-881'
_refine_ls_extinction_method none
_refine_ls_goodness_of_fit_ref 1.048
_refine_ls_hydrogen_treatment constr
_refine_ls_matrix_type full
_refine_ls_number_parameters 155
_refine_ls_number_reflns 3489
_refine_ls_number_restraints 0
_refine_ls_restrained_S_all 1.048
_refine_ls_R_factor_all 0.0610
_refine_ls_R_factor_gt 0.0440
_refine_ls_shift/su_max 0.000
_refine_ls_shift/su_mean 0.000
_refine_ls_structure_factor_coef Fsqd
_refine_ls_weighting_details 'calc w=1/[\s^2^(Fo^2^)+(0.0506P)^2^+0.2599P] where P=(Fo^2^+2Fc^2^)/3'
_refine_ls_weighting_scheme calc
_refine_ls_wR_factor_gt 0.1008
_refine_ls_wR_factor_ref 0.1099
_reflns_number_gt 2872
_reflns_number_total 3489
_reflns_threshold_expression >2sigma(I)
_cod_data_source_file jo5b01988_si_002.cif
_cod_data_source_block ima150
_cod_original_sg_symbol_Hall 'P2ac 2ab'
_cod_original_sg_symbol_H-M P212121
_cod_database_code 4036444

loop_
_symmetry_equiv_pos_as_xyz
'x, y, z'
'-x+1/2, -y, z+1/2'
'-x, y+1/2, -z+1/2'
'x+1/2, -y+1/2, -z'

loop_
_atom_site_label
_atom_site_type_symbol
_atom_site_fract_x
_atom_site_fract_y
_atom_site_fract_z
_atom_site_U_iso_or_equiv
_atom_site_adp_type
_atom_site_occupancy
_atom_site_symmetry_multiplicity
_atom_site_calc_flag
_atom_site_refinement_flags
O1 O 1.06870(18) 0.91887(11) 0.96323(6) 0.0248(3) Uani 1 1 d .
C1 C 0.5667(2) 0.85993(14) 0.86814(8) 0.0208(3) Uani 1 1 d .
H1 H 0.4447 0.8605 0.9050 0.025 Uiso 1 1 calc R
C2 C 0.6961(3) 0.73700(15) 0.86516(9) 0.0246(3) Uani 1 1 d .
H2 H 0.6990 0.6823 0.9101 0.029 Uiso 1 1 calc R
C3 C 0.7609(3) 0.68189(16) 0.79150(9) 0.0301(4) Uani 1 1 d .
H3A H 0.6814 0.7107 0.7469 0.036 Uiso 1 1 calc R
H3B H 0.8053 0.5929 0.7905 0.036 Uiso 1 1 calc R
C4 C 0.9115(3) 0.77349(15) 0.82901(9) 0.0240(3) Uani 1 1 d .
H4 H 1.0499 0.7413 0.8512 0.029 Uiso 1 1 calc R
C5 C 0.8886(2) 0.91390(15) 0.81640(8) 0.0202(3) Uani 1 1 d .
H5 H 1.0308 0.9587 0.8109 0.024 Uiso 1 1 calc R
C6 C 0.7243(3) 0.94242(16) 0.75470(8) 0.0261(3) Uani 1 1 d .
H6A H 0.7552 0.8923 0.7097 0.031 Uiso 1 1 calc R
H6B H 0.7258 1.0323 0.7416 0.031 Uiso 1 1 calc R
C7 C 0.5029(3) 0.90417(16) 0.79022(9) 0.0258(3) Uani 1 1 d .
H7A H 0.4020 0.9763 0.7927 0.031 Uiso 1 1 calc R
H7B H 0.4328 0.8360 0.7617 0.031 Uiso 1 1 calc R
C8 C 0.7562(2) 0.95303(13) 0.88602(8) 0.0177(3) Uani 1 1 d .
C9 C 0.8713(3) 0.92236(13) 0.95879(8) 0.0191(3) Uani 1 1 d .
C10 C 0.7300(3) 0.89943(16) 1.02547(8) 0.0262(3) Uani 1 1 d .
H10A H 0.8177 0.9081 1.0706 0.039 Uiso 1 1 calc R
H10B H 0.6694 0.8147 1.0230 0.039 Uiso 1 1 calc R
H10C H 0.6108 0.9605 1.0263 0.039 Uiso 1 1 calc R
C11 C 0.6983(2) 1.09072(14) 0.89113(8) 0.0187(3) Uani 1 1 d .
C12 C 0.4976(3) 1.13170(15) 0.91793(8) 0.0229(3) Uani 1 1 d .
H12 H 0.3885 1.0723 0.9305 0.028 Uiso 1 1 calc R
C13 C 0.4552(3) 1.25823(16) 0.92649(9) 0.0269(3) Uani 1 1 d .
H13 H 0.3177 1.2849 0.9449 0.032 Uiso 1 1 calc R
C14 C 0.6120(3) 1.34545(16) 0.90838(9) 0.0286(4) Uani 1 1 d .
H14 H 0.5828 1.4321 0.9142 0.034 Uiso 1 1 calc R
C15 C 0.8118(3) 1.30610(16) 0.88174(9) 0.0281(4) Uani 1 1 d .
H15 H 0.9198 1.3661 0.8689 0.034 Uiso 1 1 calc R
C16 C 0.8557(3) 1.18036(15) 0.87362(9) 0.0235(3) Uani 1 1 d .
H16 H 0.9944 1.1545 0.8559 0.028 Uiso 1 1 calc R

loop_
_atom_site_aniso_label
_atom_site_aniso_U_11
_atom_site_aniso_U_22
_atom_site_aniso_U_33
_atom_site_aniso_U_23
_atom_site_aniso_U_13
_atom_site_aniso_U_12
O1 0.0205(6) 0.0273(6) 0.0264(5) -0.0005(5) -0.0037(5) 0.0011(5)
C1 0.0172(7) 0.0227(7) 0.0224(6) -0.0017(6) 0.0016(6) -0.0021(6)
C2 0.0281(8) 0.0209(8) 0.0247(7) -0.0029(6) 0.0017(6) -0.0023(6)
C3 0.0352(10) 0.0273(9) 0.0280(8) -0.0084(7) 0.0015(8) -0.0007(7)
C4 0.0231(8) 0.0245(8) 0.0243(7) -0.0035(6) 0.0022(6) 0.0026(6)
C5 0.0173(7) 0.0245(8) 0.0188(6) -0.0005(6) 0.0030(5) 0.0004(6)
C6 0.0257(8) 0.0330(8) 0.0197(7) 0.0014(6) 0.0014(6) 0.0009(7)
C7 0.0194(8) 0.0329(9) 0.0249(7) -0.0017(6) -0.0035(6) -0.0010(7)
C8 0.0153(6) 0.0190(7) 0.0188(6) -0.0002(5) 0.0015(6) 0.0003(5)
C9 0.0236(7) 0.0141(7) 0.0197(6) -0.0001(5) 0.0013(6) -0.0017(6)
C10 0.0281(9) 0.0298(8) 0.0207(7) 0.0039(6) 0.0023(6) -0.0020(7)
C11 0.0189(7) 0.0200(7) 0.0174(6) 0.0016(5) -0.0006(6) 0.0004(6)
C12 0.0207(7) 0.0245(8) 0.0236(7) 0.0007(6) 0.0016(6) 0.0001(6)
C13 0.0239(8) 0.0293(9) 0.0276(7) -0.0005(7) 0.0028(7) 0.0094(7)
C14 0.0370(10) 0.0216(8) 0.0272(8) -0.0003(6) -0.0027(7) 0.0053(7)
C15 0.0320(9) 0.0219(8) 0.0305(8) 0.0027(6) 0.0002(7) -0.0051(6)
C16 0.0207(7) 0.0231(8) 0.0266(7) 0.0015(6) 0.0027(6) -0.0005(6)

loop_
_atom_type_symbol
_atom_type_description
_atom_type_scat_dispersion_real
_atom_type_scat_dispersion_imag
_atom_type_scat_source
C C 0.0033 0.0016 'International Tables Vol C Tables 4.2.6.8 and 6.1.1.4'
H H 0.0000 0.0000 'International Tables Vol C Tables 4.2.6.8 and 6.1.1.4'
O O 0.0106 0.0060 'International Tables Vol C Tables 4.2.6.8 and 6.1.1.4'

loop_
_geom_angle_atom_site_label_1
_geom_angle_atom_site_label_2
_geom_angle_atom_site_label_3
_geom_angle
C7 C1 C2 111.34(13)
C7 C1 C8 100.50(12)
C2 C1 C8 99.69(12)
C7 C1 H1 114.5
C2 C1 H1 114.5
C8 C1 H1 114.5
C3 C2 C4 59.62(11)
C3 C2 C1 120.13(14)
C4 C2 C1 104.08(13)
C3 C2 H2 118.8
C4 C2 H2 118.8
C1 C2 H2 118.8
C2 C3 C4 60.76(11)
C2 C3 H3A 117.7
C4 C3 H3A 117.7
C2 C3 H3B 117.7
C4 C3 H3B 117.7
H3A C3 H3B 114.8
C3 C4 C2 59.62(11)
C3 C4 C5 121.13(15)
C2 C4 C5 103.67(13)
C3 C4 H4 118.5
C2 C4 H4 118.5
C5 C4 H4 118.5
C4 C5 C6 111.40(13)
C4 C5 C8 101.12(12)
C6 C5 C8 100.93(11)
C4 C5 H5 114.0
C6 C5 H5 114.0
C8 C5 H5 114.0
C5 C6 C7 102.88(12)
C5 C6 H6A 111.2
C7 C6 H6A 111.2
C5 C6 H6B 111.2
C7 C6 H6B 111.2
H6A C6 H6B 109.1
C1 C7 C6 103.60(12)
C1 C7 H7A 111.0
C6 C7 H7A 111.0
C1 C7 H7B 111.0
C6 C7 H7B 111.0
H7A C7 H7B 109.0
C11 C8 C9 105.35(11)
C11 C8 C5 115.66(12)
C9 C8 C5 113.30(12)
C11 C8 C1 117.16(12)
C9 C8 C1 112.59(12)
C5 C8 C1 92.88(11)
O1 C9 C10 121.16(14)
O1 C9 C8 121.65(14)
C10 C9 C8 117.17(13)
C9 C10 H10A 109.5
C9 C10 H10B 109.5
H10A C10 H10B 109.5
C9 C10 H10C 109.5
H10A C10 H10C 109.5
H10B C10 H10C 109.5
C12 C11 C16 118.23(14)
C12 C11 C8 122.21(13)
C16 C11 C8 119.40(13)
C13 C12 C11 120.74(15)
C13 C12 H12 119.6
C11 C12 H12 119.6
C14 C13 C12 120.22(16)
C14 C13 H13 119.9
C12 C13 H13 119.9
C13 C14 C15 119.65(16)
C13 C14 H14 120.2
C15 C14 H14 120.2
C16 C15 C14 120.45(16)
C16 C15 H15 119.8
C14 C15 H15 119.8
C15 C16 C11 120.72(15)
C15 C16 H16 119.6
C11 C16 H16 119.6

loop_
_geom_bond_atom_site_label_1
_geom_bond_atom_site_label_2
_geom_bond_distance
O1 C9 1.2137(18)
C1 C7 1.533(2)
C1 C2 1.536(2)
C1 C8 1.564(2)
C1 H1 1.0000
C2 C3 1.506(2)
C2 C4 1.524(2)
C2 H2 1.0000
C3 C4 1.506(2)
C3 H3A 0.9900
C3 H3B 0.9900
C4 C5 1.525(2)
C4 H4 1.0000
C5 C6 1.531(2)
C5 C8 1.5522(19)
C5 H5 1.0000
C6 C7 1.556(2)
C6 H6A 0.9900
C6 H6B 0.9900
C7 H7A 0.9900
C7 H7B 0.9900
C8 C11 1.518(2)
C8 C9 1.525(2)
C9 C10 1.502(2)
C10 H10A 0.9800
C10 H10B 0.9800
C10 H10C 0.9800
C11 C12 1.393(2)
C11 C16 1.396(2)
C12 C13 1.387(2)
C12 H12 0.9500
C13 C14 1.379(3)
C13 H13 0.9500
C14 C15 1.382(3)
C14 H14 0.9500
C15 C16 1.379(2)
C15 H15 0.9500
C16 H16 0.9500

loop_
_geom_torsion_atom_site_label_1
_geom_torsion_atom_site_label_2
_geom_torsion_atom_site_label_3
_geom_torsion_atom_site_label_4
_geom_torsion
C7 C1 C2 C3 5.2(2)
C8 C1 C2 C3 -100.15(16)
C7 C1 C2 C4 68.02(16)
C8 C1 C2 C4 -37.35(14)
C1 C2 C3 C4 89.19(16)
C2 C3 C4 C5 -88.04(16)
C1 C2 C4 C3 -116.92(15)
C3 C2 C4 C5 118.31(15)
C1 C2 C4 C5 1.39(15)
C3 C4 C5 C6 -8.4(2)
C2 C4 C5 C6 -70.98(15)
C3 C4 C5 C8 98.09(16)
C2 C4 C5 C8 35.55(14)
C4 C5 C6 C7 69.27(16)
C8 C5 C6 C7 -37.39(14)
C2 C1 C7 C6 -68.92(16)
C8 C1 C7 C6 35.92(15)
C5 C6 C7 C1 0.65(16)
C4 C5 C8 C11 -178.83(13)
C6 C5 C8 C11 -64.20(15)
C4 C5 C8 C9 59.39(15)
C6 C5 C8 C9 174.02(12)
C4 C5 C8 C1 -56.74(13)
C6 C5 C8 C1 57.89(13)
C7 C1 C8 C11 63.76(15)
C2 C1 C8 C11 177.79(12)
C7 C1 C8 C9 -173.85(12)
C2 C1 C8 C9 -59.82(14)
C7 C1 C8 C5 -57.11(13)
C2 C1 C8 C5 56.92(12)
C11 C8 C9 O1 -98.43(16)
C5 C8 C9 O1 29.0(2)
C1 C8 C9 O1 132.75(15)
C11 C8 C9 C10 80.21(16)
C5 C8 C9 C10 -152.41(13)
C1 C8 C9 C10 -48.62(17)
C9 C8 C11 C12 -92.61(16)
C5 C8 C11 C12 141.45(14)
C1 C8 C11 C12 33.44(19)
C9 C8 C11 C16 82.65(16)
C5 C8 C11 C16 -43.29(19)
C1 C8 C11 C16 -151.29(14)
C16 C11 C12 C13 0.4(2)
C8 C11 C12 C13 175.70(14)
C11 C12 C13 C14 0.1(2)
C12 C13 C14 C15 -0.1(2)
C13 C14 C15 C16 -0.4(3)
C14 C15 C16 C11 0.9(2)
C12 C11 C16 C15 -0.9(2)
C8 C11 C16 C15 -176.33(14)
